data_7035473
loop_
_publ_author_name
'Bobnar, Matej'
'B\"ohme, Bodo'
'Wedel, Michael'
'Burkhardt, Ulrich'
'Ormeci, Alim'
'Prots, Yurii'
'Drathen, Christina'
'Liang, Ying'
'Nguyen, Hong Duong'
'Baitinger, Michael'
'Grin, Yuri'

_publ_section_title
;
 Distribution of Al atoms in the clathrate-I phase Ba8AlxSi46-x at x =
 6.9.
;
_journal_issue 28
_journal_name_full 'Dalton transactions (Cambridge, England : 2003)'
_journal_page_first 12680
_journal_page_last 12687
_journal_paper_doi 10.1039/c5dt01198a
_journal_volume 44
_journal_year 2015
_chemical_formula_analytical 'Ba8.05(1) Al6.88(2) Si39.07(2)'
_chemical_formula_sum 'Al6.9 Ba8 Si39.1'
_chemical_formula_weight 2382.9
_space_group_IT_number 223
_symmetry_cell_setting cubic
_symmetry_space_group_name_Hall '-P 4n 2 3'
_symmetry_space_group_name_H-M 'P m -3 n'
_cell_angle_alpha 90
_cell_angle_beta 90
_cell_angle_gamma 90
_cell_formula_units_Z 1
_cell_length_a 10.4645(2)
_cell_length_b 10.4645(2)
_cell_length_c 10.4645(2)
_cell_measurement_reflns_used 51
_cell_measurement_temperature 295.0
_cell_measurement_theta_max 50
_cell_measurement_theta_min 2.5
_cell_volume 1145.92(4)
_computing_cell_refinement WinCSD
_computing_data_reduction WinCSD
_computing_publication_material 'WinCSD (Akselrud et al, 1993)'
_computing_structure_refinement WinCSD
_computing_structure_solution WinCSD
_diffrn_ambient_temperature 295
_diffrn_detector CCD
_diffrn_detector_area_resol_mean 28.5714
_diffrn_measured_fraction_theta_full 0.988
_diffrn_measured_fraction_theta_max 0.988
_diffrn_measurement_details
;
scan:
    Number of images: 600
               Slice: -180.0000 - 180.0000
         Image width: 0.6000
            Exp time: 35.0000
       Rotation axis: Phi
               Omega: -25.0000
               Kappa: -30.0000
                 Phi: 0.0000
                 XTD: 48.2600
              2theta: -28.0000

;
_diffrn_measurement_device
;
AFC7: Eulerian 3 circle
;
_diffrn_measurement_device_type
;
Rigaku Saturn724+ (2x2 bin mode)
;
_diffrn_measurement_method 'profile data from \f-scans'
_diffrn_measurement_specimen_support Fiber
_diffrn_orient_matrix_type d*Trek
_diffrn_orient_matrix_UB_11 -0.049730
_diffrn_orient_matrix_UB_12 -0.051437
_diffrn_orient_matrix_UB_13 -0.063376
_diffrn_orient_matrix_UB_21 -0.053776
_diffrn_orient_matrix_UB_22 0.076476
_diffrn_orient_matrix_UB_23 -0.019872
_diffrn_orient_matrix_UB_31 0.061403
_diffrn_orient_matrix_UB_32 0.025318
_diffrn_orient_matrix_UB_33 -0.068731
_diffrn_radiation_monochromator 'Graphite Monochromator'
_diffrn_radiation_type MoK\a
_diffrn_radiation_wavelength 0.71075
_diffrn_reflns_av_R_equivalents 0.0404
_diffrn_reflns_av_sigmaI/netI 0.0129
_diffrn_reflns_av_unetI/netI 0.017
_diffrn_reflns_limit_h_max 15
_diffrn_reflns_limit_h_min -13
_diffrn_reflns_limit_k_max 15
_diffrn_reflns_limit_k_min -12
_diffrn_reflns_limit_l_max 12
_diffrn_reflns_limit_l_min -15
_diffrn_reflns_number 10322
_diffrn_reflns_theta_full 33.6
_diffrn_reflns_theta_max 33.6
_diffrn_reflns_theta_min 1.9
_diffrn_source 'Sealed Tube'
_diffrn_source_current 34.0
_diffrn_source_power 1.7
_diffrn_source_voltage 50.0
_exptl_absorpt_coefficient_mu 8.09
_exptl_crystal_colour grey
_exptl_crystal_density_diffrn 3.45
_exptl_crystal_description rod-like
_exptl_crystal_F_000 1085.1
_exptl_crystal_size_max 0.1
_exptl_crystal_size_mid 0.03
_exptl_crystal_size_min 0.03
_refine_ls_extinction_method none
_refine_ls_goodness_of_fit_ref 3.05
_refine_ls_matrix_type fullcycle
_refine_ls_number_parameters 15
_refine_ls_number_reflns 424
_refine_ls_R_factor_all 0.0384
_refine_ls_R_factor_gt 0.0379
_refine_ls_structure_factor_coef Inet
_refine_ls_weighting_details unit
_refine_ls_weighting_scheme unit
_refine_ls_wR_factor_all 0.0692
_refine_ls_wR_factor_ref 0.0677
_reflns_number_gt 7422
_reflns_number_total 9272
_reflns_threshold_expression 'F~o~ > 4\s(F~o~)'
_cod_data_source_file c5dt01198a2.cif
_cod_data_source_block Ba8Al6.9Si39.1
_cod_depositor_comments 'Adding full bibliography for 7035473.cif.'
_cod_original_cell_volume 1145.92(7)
_cod_original_formula_sum 'Ba8 Al6.9 Si39.1'
_cod_database_code 7035473

loop_
_symmetry_equiv_pos_as_xyz
' x, y, z'
' z, x, y'
' y, z, x'
' x, y, -z'
' z, x, -y'
' y, z, -x'
'-x, y, z'
'-z, x, y'
'-y, z, x'
'-x, y, -z'
'-z, x, -y'
'-y, z, -x'
' 1/2+y, 1/2+x, 1/2+z'
' 1/2+x, 1/2+z, 1/2+y'
' 1/2+z, 1/2+y, 1/2+x'
' 1/2+y, 1/2+x, 1/2-z'
' 1/2+x, 1/2+z, 1/2-y'
' 1/2+z, 1/2+y, 1/2-x'
' 1/2+y, 1/2-x, 1/2+z'
' 1/2+x, 1/2-z, 1/2+y'
' 1/2+z, 1/2-y, 1/2+x'
' 1/2+y, 1/2-x, 1/2-z'
' 1/2+x, 1/2-z, 1/2-y'
' 1/2+z, 1/2-y, 1/2-x'
'-x, -y, -z'
'-z, -x, -y'
'-y, -z, -x'
'-x, -y, z'
'-z, -x, y'
'-y, -z, x'
' x, -y, -z'
' z, -x, -y'
' y, -z, -x'
' x, -y, z'
' z, -x, y'
' y, -z, x'
' 1/2-y, 1/2-x, 1/2-z'
' 1/2-x, 1/2-z, 1/2-y'
' 1/2-z, 1/2-y, 1/2-x'
' 1/2-y, 1/2-x, 1/2+z'
' 1/2-x, 1/2-z, 1/2+y'
' 1/2-z, 1/2-y, 1/2+x'
' 1/2-y, 1/2+x, 1/2-z'
' 1/2-x, 1/2+z, 1/2-y'
' 1/2-z, 1/2+y, 1/2-x'
' 1/2-y, 1/2+x, 1/2+z'
' 1/2-x, 1/2+z, 1/2+y'
' 1/2-z, 1/2+y, 1/2+x'

loop_
_atom_site_aniso_label
_atom_site_aniso_U_11
_atom_site_aniso_U_22
_atom_site_aniso_U_33
_atom_site_aniso_U_12
_atom_site_aniso_U_13
_atom_site_aniso_U_23
Ba1 0.0107(2) 0.0107(2) 0.0107(2) 0 0 0
Ba2 0.0168(4) 0.0229(3) 0.0229(3) 0 0 0
Al1 0.0090(14) 0.0091(9) 0.0091(9) 0 0 0
Si2 0.0100(3) 0.0100(3) 0.0100(3) -0.0012(3) -0.0012(3) -0.0012(3)
Si3 0.0105(6) 0.0104(6) 0.0101(7) 0 0 -0.0009(5)

loop_
_atom_site_label
_atom_site_type_symbol
_atom_site_fract_x
_atom_site_fract_y
_atom_site_fract_z
_atom_site_thermal_displace_type
_atom_site_U_iso_or_equiv
_atom_site_symmetry_multiplicity
_atom_site_occupancy
Ba1 Ba 0 0 0 Uani 0.0107(2) 2 1.0
Ba2 Ba 0.25 0.5 0 Uani 0.0209(2) 6 1.0
Al1 Al 0.25 0 0.5 Uani 0.0091(7) 6 0.95
Si1 Si 0.25 0 0.5 Uani 0.0091(7) 6 0.05
Si2 Si 0.1850(1) 0.1850 0.1850 Uani 0.0100(2) 16 1.0
Si3 Si 0 0.3023(2) 0.1169(2) Uani 0.0103(4) 24 0.95
Al3 Al 0 0.3023(2) 0.1169(2) Uani 0.0103(4) 24 0.05

loop_
_atom_type_symbol
_atom_type_description
_atom_type_number_in_cell
_atom_type_scat_dispersion_real
_atom_type_scat_dispersion_imag
_atom_type_scat_source
Ba Ba 8.00 -.281 2.297 International_Tables_Vol_IV_Table_2.3.1
Al Al 6.00 .065 .052 International_Tables_Vol_IV_Table_2.3.1
Si Si 40.00 .083 .071 International_Tables_Vol_IV_Table_2.3.1
